data_1506520
loop_
_publ_author_name
'Davis, Riju'
'Tamaoki, Nobuyuki'

_publ_section_title
;
 Novel photochromic spiroheterocyclic molecules via oxidation of
 1,8-diaminonaphthalene.
;
_journal_issue 8
_journal_name_full 'Organic letters'
_journal_page_first 1461
_journal_page_last 1464
_journal_paper_doi 10.1021/ol050138s
_journal_volume 7
_journal_year 2005
_chemical_formula_sum 'C20 H16 N4'
_chemical_formula_weight 312.37
_chemical_name_systematic
; 
 ? 
;
_space_group_IT_number 14
_symmetry_cell_setting monoclinic
_symmetry_space_group_name_Hall '-P 2yn'
_symmetry_space_group_name_H-M 'P 1 21/n 1'
_atom_sites_solution_hydrogens mixed
_atom_sites_solution_primary direct
_atom_sites_solution_secondary difmap
_audit_creation_method SHELXL-97
_cell_angle_alpha 90.00
_cell_angle_beta 112.209(3)
_cell_angle_gamma 90.00
_cell_formula_units_Z 2
_cell_length_a 13.904(3)
_cell_length_b 4.0318(8)
_cell_length_c 14.426(3)
_cell_measurement_reflns_used 1699
_cell_measurement_temperature 183(2)
_cell_measurement_theta_max 27.932
_cell_measurement_theta_min 2.580
_cell_volume 748.7(3)
_computing_cell_refinement 'Bruker SMART'
_computing_data_collection 'Bruker SMART'
_computing_data_reduction 'Bruker SAINT'
_computing_molecular_graphics 'Bruker SHELXTL'
_computing_publication_material 'Bruker SHELXTL'
_computing_structure_refinement 'SHELXL-97 (Sheldrick, 1997)'
_computing_structure_solution 'SHELXS-97 (Sheldrick, 1990)'
_diffrn_ambient_temperature 183(2)
_diffrn_detector_area_resol_mean 8.366
_diffrn_measured_fraction_theta_full 0.980
_diffrn_measured_fraction_theta_max 0.946
_diffrn_measurement_device_type 'CCD area detector'
_diffrn_measurement_method 'phi and omega scans'
_diffrn_radiation_monochromator graphite
_diffrn_radiation_source 'rotating anode'
_diffrn_radiation_type MoK\a
_diffrn_radiation_wavelength 0.71069
_diffrn_reflns_av_R_equivalents 0.0229
_diffrn_reflns_av_sigmaI/netI 0.0234
_diffrn_reflns_limit_h_max 16
_diffrn_reflns_limit_h_min -17
_diffrn_reflns_limit_k_max 5
_diffrn_reflns_limit_k_min -3
_diffrn_reflns_limit_l_max 15
_diffrn_reflns_limit_l_min -18
_diffrn_reflns_number 4468
_diffrn_reflns_theta_full 26.05
_diffrn_reflns_theta_max 28.23
_diffrn_reflns_theta_min 1.73
_diffrn_standards_decay_% 0.0
_diffrn_standards_interval_time 300
_diffrn_standards_number 49
_exptl_absorpt_coefficient_mu 0.085
_exptl_absorpt_correction_T_max 0.9958
_exptl_absorpt_correction_T_min 0.9832
_exptl_absorpt_correction_type empirical
_exptl_absorpt_process_details sadabs
_exptl_crystal_colour black
_exptl_crystal_density_diffrn 1.386
_exptl_crystal_density_method 'not measured'
_exptl_crystal_description plate
_exptl_crystal_F_000 328
_exptl_crystal_size_max 0.20
_exptl_crystal_size_mid 0.20
_exptl_crystal_size_min 0.05
_refine_diff_density_max 0.361
_refine_diff_density_min -0.188
_refine_diff_density_rms 0.051
_refine_ls_extinction_method none
_refine_ls_goodness_of_fit_ref 1.038
_refine_ls_hydrogen_treatment ' constr and fixed'
_refine_ls_matrix_type full
_refine_ls_number_parameters 109
_refine_ls_number_reflns 1754
_refine_ls_number_restraints 0
_refine_ls_restrained_S_all 1.038
_refine_ls_R_factor_all 0.0595
_refine_ls_R_factor_gt 0.0487
_refine_ls_shift/su_max 0.001
_refine_ls_shift/su_mean 0.000
_refine_ls_structure_factor_coef Fsqd
_refine_ls_weighting_details 'calc w=1/[\s^2^(Fo^2^)+(0.0930P)^2^+0.1056P] where P=(Fo^2^+2Fc^2^)/3'
_refine_ls_weighting_scheme calc
_refine_ls_wR_factor_gt 0.1378
_refine_ls_wR_factor_ref 0.1485
_reflns_number_gt 1391
_reflns_number_total 1754
_reflns_threshold_expression >2sigma(I)
_cod_data_source_file ol050138ssi20050121_074409.cif
_cod_data_source_block ANAzo
_cod_depositor_comments
;
The following automatic conversions were performed:

'_symmetry_cell_setting' value 'Monoclinic' changed to 'monoclinic'
according to /home/saulius/struct/CIF-dictionaries/cif_core.dic
dictionary named 'cif_core.dic' version 2.4.1 from 2010-06-29.

Automatic conversion script
Id: cif_fix_values 1715 2011-07-08 13:25:40Z adriana 

The following automatic conversions were performed:

'_atom_sites_solution_hydrogens' value 'geom and difmap' was changed
to 'mixed'.

Automatic conversion script
Id: cif_fix_values 6452 2018-10-05 10:23:21Z andrius 
;
_cod_original_sg_symbol_H-M P2(1)/n
_cod_database_code 1506520

loop_
_symmetry_equiv_pos_as_xyz
'x, y, z'
'-x+1/2, y+1/2, -z+1/2'
'-x, -y, -z'
'x-1/2, -y-1/2, z-1/2'

loop_
_atom_site_label
_atom_site_type_symbol
_atom_site_fract_x
_atom_site_fract_y
_atom_site_fract_z
_atom_site_U_iso_or_equiv
_atom_site_adp_type
_atom_site_occupancy
_atom_site_symmetry_multiplicity
_atom_site_calc_flag
_atom_site_refinement_flags
N1 N 0.48757(8) 0.0840(3) 0.46034(7) 0.0309(3) Uani 1 1 d .
N2 N 0.34322(9) 0.3965(3) 0.30268(9) 0.0358(3) Uani 1 1 d .
H7N H 0.2995 0.5679 0.2724 0.059 Uiso 1 1 d .
H8N H 0.3756 0.4114 0.3708 0.059 Uiso 1 1 d .
C1 C 0.54023(9) -0.0031(3) 0.39629(9) 0.0282(3) Uani 1 1 d .
C2 C 0.63241(10) -0.1811(3) 0.43215(9) 0.0327(3) Uani 1 1 d .
H2 H 0.6593 -0.2536 0.4998 0.039 Uiso 1 1 calc R
C3 C 0.68621(10) -0.2554(4) 0.37047(10) 0.0364(3) Uani 1 1 d .
H3 H 0.7498 -0.3745 0.3964 0.044 Uiso 1 1 calc R
C4 C 0.64725(10) -0.1564(3) 0.27281(10) 0.0351(4) Uani 1 1 d .
H4 H 0.6838 -0.2114 0.2310 0.042 Uiso 1 1 calc R
C5 C 0.55401(10) 0.0257(3) 0.23239(9) 0.0306(3) Uani 1 1 d .
C6 C 0.49780(9) 0.1111(3) 0.29439(9) 0.0268(3) Uani 1 1 d .
C7 C 0.40400(10) 0.3016(3) 0.24946(9) 0.0297(3) Uani 1 1 d .
C8 C 0.37080(11) 0.3848(4) 0.14907(10) 0.0380(4) Uani 1 1 d .
H8 H 0.3079 0.5057 0.1193 0.046 Uiso 1 1 calc R
C9 C 0.42649(12) 0.2971(4) 0.09025(10) 0.0415(4) Uani 1 1 d .
H9 H 0.4014 0.3588 0.0216 0.050 Uiso 1 1 calc R
C10 C 0.51653(11) 0.1240(4) 0.13064(10) 0.0370(4) Uani 1 1 d .
H10 H 0.5547 0.0683 0.0904 0.044 Uiso 1 1 calc R

loop_
_atom_site_aniso_label
_atom_site_aniso_U_11
_atom_site_aniso_U_22
_atom_site_aniso_U_33
_atom_site_aniso_U_23
_atom_site_aniso_U_13
_atom_site_aniso_U_12
N1 0.0310(6) 0.0381(6) 0.0256(5) -0.0005(4) 0.0128(4) -0.0008(5)
N2 0.0329(6) 0.0411(7) 0.0372(6) 0.0038(5) 0.0176(5) 0.0056(5)
C1 0.0281(6) 0.0320(7) 0.0269(6) -0.0040(5) 0.0131(5) -0.0052(5)
C2 0.0294(6) 0.0426(8) 0.0266(6) -0.0015(5) 0.0110(5) -0.0026(5)
C3 0.0306(7) 0.0422(8) 0.0398(7) -0.0037(6) 0.0174(6) 0.0012(6)
C4 0.0363(7) 0.0394(8) 0.0376(7) -0.0074(5) 0.0231(6) -0.0045(5)
C5 0.0333(6) 0.0307(7) 0.0309(7) -0.0058(5) 0.0157(5) -0.0081(5)
C6 0.0289(6) 0.0280(6) 0.0253(6) -0.0033(5) 0.0121(5) -0.0065(5)
C7 0.0302(6) 0.0304(7) 0.0302(6) -0.0020(5) 0.0134(5) -0.0048(5)
C8 0.0397(8) 0.0401(8) 0.0321(7) 0.0046(5) 0.0111(6) 0.0028(6)
C9 0.0554(9) 0.0433(8) 0.0265(7) 0.0024(6) 0.0162(6) -0.0031(7)
C10 0.0469(8) 0.0404(8) 0.0301(7) -0.0046(5) 0.0220(6) -0.0075(6)

loop_
_atom_type_symbol
_atom_type_description
_atom_type_scat_dispersion_real
_atom_type_scat_dispersion_imag
_atom_type_scat_source
C C 0.0033 0.0016 'International Tables Vol C Tables 4.2.6.8 and 6.1.1.4'
H H 0.0000 0.0000 'International Tables Vol C Tables 4.2.6.8 and 6.1.1.4'
N N 0.0061 0.0033 'International Tables Vol C Tables 4.2.6.8 and 6.1.1.4'

loop_
_geom_angle_atom_site_label_1
_geom_angle_atom_site_label_2
_geom_angle_atom_site_label_3
_geom_angle
_geom_angle_site_symmetry_1
N1 N1 C1 115.16(13) 3_656
C7 N2 H7N 112.15 .
C7 N2 H8N 117.09 .
H7N N2 H8N 115.52 .
C2 C1 N1 121.01(11) .
C2 C1 C6 120.76(11) .
N1 C1 C6 118.17(11) .
C1 C2 C3 121.06(12) .
C1 C2 H2 119.5 .
C3 C2 H2 119.5 .
C4 C3 C2 119.80(13) .
C4 C3 H3 120.1 .
C2 C3 H3 120.1 .
C3 C4 C5 121.57(12) .
C3 C4 H4 119.2 .
C5 C4 H4 119.2 .
C4 C5 C10 119.67(11) .
C4 C5 C6 119.98(11) .
C10 C5 C6 120.35(12) .
C5 C6 C1 116.81(11) .
C5 C6 C7 117.51(11) .
C1 C6 C7 125.69(11) .
C8 C7 N2 118.56(12) .
C8 C7 C6 119.17(12) .
N2 C7 C6 122.24(11) .
C7 C8 C9 122.22(13) .
C7 C8 H8 118.9 .
C9 C8 H8 118.9 .
C10 C9 C8 120.24(12) .
C10 C9 H9 119.9 .
C8 C9 H9 119.9 .
C9 C10 C5 120.49(12) .
C9 C10 H10 119.8 .
C5 C10 H10 119.8 .

loop_
_geom_bond_atom_site_label_1
_geom_bond_atom_site_label_2
_geom_bond_distance
_geom_bond_site_symmetry_2
N1 N1 1.260(2) 3_656
N1 C1 1.4229(15) .
N2 C7 1.3929(16) .
N2 H7N 0.9153 .
N2 H8N 0.9150 .
C1 C2 1.3873(18) .
C1 C6 1.4372(17) .
C2 C3 1.3943(17) .
C2 H2 0.9500 .
C3 C4 1.3642(19) .
C3 H3 0.9500 .
C4 C5 1.4099(19) .
C4 H4 0.9500 .
C5 C10 1.4159(18) .
C5 C6 1.4346(16) .
C6 C7 1.4393(18) .
C7 C8 1.3847(19) .
C8 C9 1.3933(19) .
C8 H8 0.9500 .
C9 C10 1.358(2) .
C9 H9 0.9500 .
C10 H10 0.9500 .

loop_
_geom_torsion_atom_site_label_1
_geom_torsion_atom_site_label_2
_geom_torsion_atom_site_label_3
_geom_torsion_atom_site_label_4
_geom_torsion
_geom_torsion_site_symmetry_1
N1 N1 C1 C2 -19.0(2) 3_656
N1 N1 C1 C6 163.70(13) 3_656
N1 C1 C2 C3 -177.47(12) .
C6 C1 C2 C3 -0.3(2) .
C1 C2 C3 C4 -1.0(2) .
C2 C3 C4 C5 1.1(2) .
C3 C4 C5 C10 179.87(12) .
C3 C4 C5 C6 0.0(2) .
C4 C5 C6 C1 -1.21(18) .
C10 C5 C6 C1 178.96(11) .
C4 C5 C6 C7 179.06(11) .
C10 C5 C6 C7 -0.78(18) .
C2 C1 C6 C5 1.32(18) .
N1 C1 C6 C5 178.61(10) .
C2 C1 C6 C7 -178.97(12) .
N1 C1 C6 C7 -1.68(19) .
C5 C6 C7 C8 1.85(19) .
C1 C6 C7 C8 -177.85(12) .
C5 C6 C7 N2 179.67(11) .
C1 C6 C7 N2 0.0(2) .
N2 C7 C8 C9 -179.47(12) .
C6 C7 C8 C9 -1.6(2) .
C7 C8 C9 C10 0.1(2) .
C8 C9 C10 C5 1.0(2) .
C4 C5 C10 C9 179.49(12) .
C6 C5 C10 C9 -0.7(2) .
